data_1531308
loop_
_publ_author_name
'Dudek, H.'
'Seifert, H.J.'

_publ_section_title
;
 Das System (K Cl)/(Er Cl3) und die Modifikationen der Verbindungen K3 Ln
 Cl6 (Ln = Ce - Lu, Y)
;
_journal_name_full 'Zeitschrift fuer Anorganische und Allgemeine Chemie'
_journal_page_first 2317
_journal_page_last 2322
_journal_volume 627
_journal_year 2001
_chemical_formula_sum 'Cl6 Er K3'
_chemical_name_systematic 'K3 (Er Cl6)'
_space_group_IT_number 14
_symmetry_space_group_name_Hall '-P 2ybc'
_symmetry_space_group_name_H-M 'P 1 21/c 1'
_cell_angle_alpha 90
_cell_angle_beta 109.97
_cell_angle_gamma 90
_cell_formula_units_Z 4
_cell_length_a 13.07
_cell_length_b 7.713
_cell_length_c 12.577
_cell_volume 1191.638
_citation_journal_id_ASTM ZAACAB
_cod_data_source_file Dudek_ZAACAB_2001_37.cif
_cod_data_source_block Cl6Er1K3
_cod_original_formula_sum 'Cl6 Er1 K3'
_cod_database_code 1531308

loop_
_symmetry_equiv_pos_as_xyz
x,y,z
-x,y+1/2,-z+1/2
-x,-y,-z
x,-y-1/2,z-1/2

loop_
_atom_site_label
_atom_site_type_symbol
_atom_site_fract_x
_atom_site_fract_y
_atom_site_fract_z
_atom_site_occupancy
_atom_site_U_iso_or_equiv
Cl2 Cl-1 0.1457 0.2289 -0.0007 1 0.0
K3 K+1 0.8241 0.0746 0.6105 1 0.0
Cl4 Cl-1 0.6028 0.5278 0.8575 1 0.0
Cl3 Cl-1 0.8373 0.2029 0.8918 1 0.0
Cl1 Cl-1 -0.0025 0.1307 0.1919 1 0.0
Cl5 Cl-1 0.6065 0.2089 0.0779 1 0.0
Cl6 Cl-1 0.6515 0.6713 0.1492 1 0.0
K1 K+1 0.6082 -0.0309 0.8711 1 0.0
Er2 Er+3 0.5 0.5 0 1 0.0
K2 K+1 0.81 0.5523 0.7644 1 0.0
Er1 Er+3 0 0 0 1 0.0
